data_7103516
loop_
_publ_author_name
'Hesp, Kevin D'
'McDonald, Robert'
'Ferguson, Michael J'
'Schatte, Gabriele'
'Stradiotto, Mark'

_publ_section_title
;
 (kappa(2)-P,S)Pt(benzyl) complexes derived from
 1/3-P(i)Pr(2)-2-S(t)Bu-indene: facile synthesis of carbanion- and
 borate-containing zwitterions.
;
_journal_issue 43
_journal_name_full 'Chemical communications (Cambridge, England)'
_journal_page_first 5645
_journal_page_last 5647
_journal_paper_doi 10.1039/b813421a
_journal_year 2008
_chemical_formula_moiety 'C33 H45 N2 P Pt S'
_chemical_formula_sum 'C33 H45 N2 P Pt S'
_chemical_formula_weight 727.83
_chemical_name_systematic
;

?

;
_space_group_IT_number 14
_symmetry_cell_setting monoclinic
_symmetry_space_group_name_Hall '-P 2ybc'
_symmetry_space_group_name_H-M 'P 1 21/c 1'
_atom_sites_solution_hydrogens geom
_atom_sites_solution_primary direct
_atom_sites_solution_secondary difmap
_audit_creation_method SHELXL-97
_cell_angle_alpha 90.00
_cell_angle_beta 97.7681(9)
_cell_angle_gamma 90.00
_cell_formula_units_Z 4
_cell_length_a 10.6807(9)
_cell_length_b 14.1937(11)
_cell_length_c 20.6273(17)
_cell_measurement_reflns_used 6967
_cell_measurement_temperature 193(2)
_cell_measurement_theta_max 27.46
_cell_measurement_theta_min 2.46
_cell_volume 3098.4(4)
_computing_cell_refinement 'Bruker SAINT (Bruker, 1997)'
_computing_data_collection 'Bruker SMART (Bruker, 1997)'
_computing_data_reduction 'Bruker SAINT (Bruker, 1997)'
_computing_molecular_graphics 'Bruker SHELXTL (Bruker, 1997)'
_computing_publication_material 'Bruker SHELXTL (Bruker, 1997)'
_computing_structure_refinement 'SHELXL-97 (Sheldrick, 1997)'
_computing_structure_solution 'DIRDIF-96 (Beurskens et al., 1996)'
_diffrn_ambient_temperature 193(2)
_diffrn_detector_area_resol_mean 8.192
_diffrn_measured_fraction_theta_full 0.999
_diffrn_measured_fraction_theta_max 0.993
_diffrn_measurement_device_type 'Bruker PLATFORM diffractometer/SMART 1000 CCD area detector'
_diffrn_measurement_method '\w scans'
_diffrn_radiation_monochromator graphite
_diffrn_radiation_source 'fine-focus sealed tube'
_diffrn_radiation_type MoK\a
_diffrn_radiation_wavelength 0.71073
_diffrn_reflns_av_R_equivalents 0.0264
_diffrn_reflns_av_sigmaI/netI 0.0255
_diffrn_reflns_limit_h_max 13
_diffrn_reflns_limit_h_min -13
_diffrn_reflns_limit_k_max 18
_diffrn_reflns_limit_k_min -18
_diffrn_reflns_limit_l_max 26
_diffrn_reflns_limit_l_min -26
_diffrn_reflns_number 23093
_diffrn_reflns_theta_full 25.25
_diffrn_reflns_theta_max 27.50
_diffrn_reflns_theta_min 1.75
_diffrn_standards_decay_% 0
_diffrn_standards_interval_time 0
_diffrn_standards_number 0
_exptl_absorpt_coefficient_mu 4.672
_exptl_absorpt_correction_T_max 0.4002
_exptl_absorpt_correction_T_min 0.2698
_exptl_absorpt_correction_type multi-scan
_exptl_absorpt_process_details 'SADABS (Sheldrick, 1996)'
_exptl_crystal_colour colorless
_exptl_crystal_density_diffrn 1.560
_exptl_crystal_density_method 'not measured'
_exptl_crystal_description prism
_exptl_crystal_F_000 1464
_exptl_crystal_size_max 0.38
_exptl_crystal_size_mid 0.25
_exptl_crystal_size_min 0.24
_refine_diff_density_max 1.653
_refine_diff_density_min -0.318
_refine_diff_density_rms 0.104
_refine_ls_extinction_method none
_refine_ls_goodness_of_fit_ref 1.059
_refine_ls_hydrogen_treatment constr
_refine_ls_matrix_type full
_refine_ls_number_parameters 345
_refine_ls_number_reflns 7060
_refine_ls_number_restraints 0
_refine_ls_restrained_S_all 1.059
_refine_ls_R_factor_all 0.0301
_refine_ls_R_factor_gt 0.0235
_refine_ls_shift/su_max 0.002
_refine_ls_shift/su_mean 0.000
_refine_ls_structure_factor_coef Fsqd
_refine_ls_weighting_details 'calc w=1/[\s^2^(Fo^2^)+(0.0313P)^2^+0.8293P] where P=(Fo^2^+2Fc^2^)/3'
_refine_ls_weighting_scheme calc
_refine_ls_wR_factor_gt 0.0547
_refine_ls_wR_factor_ref 0.0573
_reflns_number_gt 6143
_reflns_number_total 7060
_reflns_threshold_expression I>2\s(I)
_cod_data_source_file b813421a.txt
_cod_data_source_block dal0727
_cod_depositor_comments
;
The following automatic conversions were performed:
'_symmetry_cell_setting' value 'Monoclinic' changed to 'monoclinic'
according to '/home/saulius/struct/CIF-dictionaries/cif_core.dic'
dictionary named 'cif_core.dic' version 2.4.1 from 2010-06-29.

Automatic conversion script
Id: cif_fix_enum 1527 2010-12-29 10:47:43Z saulius 
;
_cod_original_sg_symbol_H-M 'P 21/c'
_cod_database_code 7103516

loop_
_symmetry_equiv_pos_as_xyz
'x, y, z'
'-x, y+1/2, -z+1/2'
'-x, -y, -z'
'x, -y-1/2, z-1/2'

loop_
_atom_site_label
_atom_site_type_symbol
_atom_site_fract_x
_atom_site_fract_y
_atom_site_fract_z
_atom_site_U_iso_or_equiv
_atom_site_adp_type
_atom_site_occupancy
_atom_site_symmetry_multiplicity
_atom_site_calc_flag
_atom_site_refinement_flags
_atom_site_disorder_assembly
_atom_site_disorder_group
Pt Pt 0.039024(9) 0.128552(7) 0.373705(5) 0.02268(4) Uani 1 1 d . . .
S S -0.05081(6) -0.02300(5) 0.39074(3) 0.02448(14) Uani 1 1 d . . .
P P 0.20470(7) 0.05346(5) 0.34243(3) 0.02335(14) Uani 1 1 d . . .
N30 N -0.1155(2) 0.20525(15) 0.39902(11) 0.0264(5) Uani 1 1 d . . .
N31 N -0.4285(3) 0.35545(18) 0.44618(14) 0.0383(6) Uani 1 1 d . . .
C1 C 0.0606(3) -0.20010(19) 0.36765(13) 0.0281(6) Uani 1 1 d . . .
H1 H -0.0027 -0.2385 0.3824 0.034 Uiso 1 1 calc R . .
C2 C 0.0606(3) -0.1017(2) 0.36383(13) 0.0248(5) Uani 1 1 d . . .
C3 C 0.1710(3) -0.06848(18) 0.33978(14) 0.0253(6) Uani 1 1 d . . .
C3A C 0.2443(3) -0.15040(18) 0.32966(13) 0.0256(6) Uani 1 1 d . . .
C4 C 0.3656(3) -0.1649(2) 0.31149(15) 0.0319(6) Uani 1 1 d . . .
H4 H 0.4162 -0.1125 0.3030 0.038 Uiso 1 1 calc R . .
C5 C 0.4106(3) -0.2549(2) 0.30614(15) 0.0358(7) Uani 1 1 d . . .
H5 H 0.4922 -0.2639 0.2937 0.043 Uiso 1 1 calc R . .
C6 C 0.3382(3) -0.3337(2) 0.31870(16) 0.0368(7) Uani 1 1 d . . .
H6 H 0.3702 -0.3954 0.3136 0.044 Uiso 1 1 calc R . .
C7 C 0.2213(3) -0.3222(2) 0.33828(15) 0.0326(6) Uani 1 1 d . . .
H7 H 0.1732 -0.3758 0.3471 0.039 Uiso 1 1 calc R . .
C7A C 0.1726(3) -0.23135(19) 0.34528(13) 0.0264(6) Uani 1 1 d . . .
C10 C 0.1171(3) 0.25997(19) 0.36090(14) 0.0299(6) Uani 1 1 d . . .
H10A H 0.2008 0.2504 0.3463 0.036 Uiso 1 1 calc R . .
H10B H 0.0629 0.2926 0.3251 0.036 Uiso 1 1 calc R . .
C11 C 0.1345(3) 0.32482(19) 0.41997(14) 0.0281(6) Uani 1 1 d . . .
C12 C 0.1767(3) 0.2928(2) 0.48306(15) 0.0356(7) Uani 1 1 d . . .
H12 H 0.1893 0.2272 0.4903 0.043 Uiso 1 1 calc R . .
C13 C 0.2007(3) 0.3542(2) 0.53544(16) 0.0394(7) Uani 1 1 d . . .
H13 H 0.2297 0.3303 0.5778 0.047 Uiso 1 1 calc R . .
C14 C 0.1828(3) 0.4499(2) 0.52659(17) 0.0428(8) Uani 1 1 d . . .
H14 H 0.2004 0.4922 0.5624 0.051 Uiso 1 1 calc R . .
C15 C 0.1390(4) 0.4831(2) 0.46511(18) 0.0482(9) Uani 1 1 d . . .
H15 H 0.1247 0.5486 0.4585 0.058 Uiso 1 1 calc R . .
C16 C 0.1153(3) 0.4215(2) 0.41235(16) 0.0388(7) Uani 1 1 d . . .
H16 H 0.0855 0.4459 0.3702 0.047 Uiso 1 1 calc R . .
C21 C 0.2349(3) 0.0976(2) 0.26158(14) 0.0288(6) Uani 1 1 d . . .
H21 H 0.2516 0.1668 0.2665 0.035 Uiso 1 1 calc R . .
C22 C 0.1145(3) 0.0864(3) 0.21329(16) 0.0479(9) Uani 1 1 d . . .
H22A H 0.0438 0.1161 0.2312 0.057 Uiso 1 1 calc R . .
H22B H 0.0966 0.0192 0.2059 0.057 Uiso 1 1 calc R . .
H22C H 0.1258 0.1165 0.1717 0.057 Uiso 1 1 calc R . .
C23 C 0.3468(3) 0.0548(2) 0.23398(16) 0.0394(7) Uani 1 1 d . . .
H23A H 0.4235 0.0636 0.2652 0.047 Uiso 1 1 calc R . .
H23B H 0.3571 0.0859 0.1926 0.047 Uiso 1 1 calc R . .
H23C H 0.3319 -0.0126 0.2263 0.047 Uiso 1 1 calc R . .
C24 C 0.3545(3) 0.0607(2) 0.39842(15) 0.0302(6) Uani 1 1 d . . .
H24 H 0.4135 0.0136 0.3830 0.036 Uiso 1 1 calc R . .
C25 C 0.4214(3) 0.1560(2) 0.40152(18) 0.0418(8) Uani 1 1 d . . .
H25A H 0.4374 0.1741 0.3575 0.050 Uiso 1 1 calc R . .
H25B H 0.5018 0.1514 0.4305 0.050 Uiso 1 1 calc R . .
H25C H 0.3679 0.2036 0.4185 0.050 Uiso 1 1 calc R . .
C26 C 0.3289(3) 0.0292(2) 0.46659(15) 0.0406(7) Uani 1 1 d . . .
H26A H 0.2855 -0.0318 0.4632 0.049 Uiso 1 1 calc R . .
H26B H 0.2757 0.0760 0.4846 0.049 Uiso 1 1 calc R . .
H26C H 0.4092 0.0232 0.4955 0.049 Uiso 1 1 calc R . .
C27 C -0.1988(3) -0.0465(2) 0.33307(14) 0.0301(6) Uani 1 1 d . . .
C28 C -0.2952(3) 0.0266(2) 0.34795(18) 0.0421(8) Uani 1 1 d . . .
H28A H -0.2642 0.0897 0.3394 0.051 Uiso 1 1 calc R . .
H28B H -0.3078 0.0217 0.3940 0.051 Uiso 1 1 calc R . .
H28C H -0.3756 0.0154 0.3200 0.051 Uiso 1 1 calc R . .
C29 C -0.1718(3) -0.0406(3) 0.26302(15) 0.0438(8) Uani 1 1 d . . .
H29A H -0.1379 0.0218 0.2550 0.053 Uiso 1 1 calc R . .
H29B H -0.2501 -0.0510 0.2332 0.053 Uiso 1 1 calc R . .
H29C H -0.1098 -0.0890 0.2555 0.053 Uiso 1 1 calc R . .
C30 C -0.2462(3) -0.1449(2) 0.3483(2) 0.0506(10) Uani 1 1 d . . .
H30A H -0.1815 -0.1917 0.3421 0.061 Uiso 1 1 calc R . .
H30B H -0.3238 -0.1589 0.3188 0.061 Uiso 1 1 calc R . .
H30C H -0.2637 -0.1469 0.3937 0.061 Uiso 1 1 calc R . .
C31 C -0.1881(3) 0.2583(2) 0.35426(14) 0.0311(6) Uani 1 1 d . . .
H31 H -0.1668 0.2608 0.3110 0.037 Uiso 1 1 calc R . .
C32 C -0.2908(3) 0.3087(2) 0.36807(15) 0.0323(6) Uani 1 1 d . . .
H32 H -0.3391 0.3441 0.3345 0.039 Uiso 1 1 calc R . .
C33 C -0.3254(3) 0.30837(19) 0.43133(14) 0.0296(6) Uani 1 1 d . . .
C34 C -0.2463(3) 0.2550(2) 0.47818(14) 0.0316(6) Uani 1 1 d . . .
H34 H -0.2623 0.2533 0.5224 0.038 Uiso 1 1 calc R . .
C35 C -0.1466(3) 0.20585(19) 0.45983(14) 0.0291(6) Uani 1 1 d . . .
H35 H -0.0962 0.1698 0.4923 0.035 Uiso 1 1 calc R . .
C36 C -0.5109(3) 0.4060(3) 0.39613(19) 0.0490(9) Uani 1 1 d . . .
H36A H -0.4669 0.4618 0.3826 0.059 Uiso 1 1 calc R . .
H36B H -0.5876 0.4255 0.4137 0.059 Uiso 1 1 calc R . .
H36C H -0.5338 0.3648 0.3583 0.059 Uiso 1 1 calc R . .
C37 C -0.4594(4) 0.3550(3) 0.51275(19) 0.0512(9) Uani 1 1 d . . .
H37A H -0.4693 0.2899 0.5269 0.061 Uiso 1 1 calc R . .
H37B H -0.5385 0.3895 0.5142 0.061 Uiso 1 1 calc R . .
H37C H -0.3912 0.3854 0.5419 0.061 Uiso 1 1 calc R . .

loop_
_atom_site_aniso_label
_atom_site_aniso_U_11
_atom_site_aniso_U_22
_atom_site_aniso_U_33
_atom_site_aniso_U_23
_atom_site_aniso_U_13
_atom_site_aniso_U_12
Pt 0.02313(6) 0.01950(6) 0.02602(6) -0.00061(4) 0.00551(4) 0.00079(4)
S 0.0220(3) 0.0243(3) 0.0275(3) 0.0006(3) 0.0048(3) -0.0006(2)
P 0.0219(3) 0.0193(3) 0.0296(4) -0.0012(3) 0.0062(3) -0.0019(3)
N30 0.0272(12) 0.0231(11) 0.0290(12) -0.0017(9) 0.0040(10) 0.0010(9)
N31 0.0303(14) 0.0343(14) 0.0510(17) -0.0095(12) 0.0088(12) 0.0050(11)
C1 0.0270(15) 0.0228(14) 0.0348(15) 0.0023(11) 0.0047(12) -0.0038(11)
C2 0.0254(14) 0.0233(13) 0.0248(13) 0.0009(10) 0.0002(11) 0.0003(10)
C3 0.0241(14) 0.0192(12) 0.0333(15) -0.0006(11) 0.0063(11) -0.0004(10)
C3A 0.0252(14) 0.0229(13) 0.0277(14) -0.0015(11) -0.0006(11) 0.0002(10)
C4 0.0288(16) 0.0247(14) 0.0428(17) -0.0033(12) 0.0076(13) -0.0004(12)
C5 0.0289(16) 0.0330(16) 0.0455(18) -0.0022(13) 0.0051(13) 0.0055(12)
C6 0.0380(18) 0.0245(15) 0.0464(18) -0.0041(13) 0.0010(14) 0.0070(12)
C7 0.0370(17) 0.0217(14) 0.0370(16) 0.0003(12) -0.0021(13) -0.0008(12)
C7A 0.0238(14) 0.0255(14) 0.0284(14) -0.0013(11) -0.0017(11) -0.0020(11)
C10 0.0374(16) 0.0220(14) 0.0314(15) 0.0003(11) 0.0079(12) -0.0013(12)
C11 0.0259(15) 0.0237(14) 0.0364(15) -0.0003(12) 0.0112(12) 0.0002(11)
C12 0.0445(18) 0.0228(14) 0.0403(17) 0.0000(12) 0.0090(14) 0.0029(12)
C13 0.046(2) 0.0364(17) 0.0364(17) -0.0030(13) 0.0079(15) -0.0014(14)
C14 0.053(2) 0.0313(17) 0.0467(19) -0.0129(14) 0.0178(16) -0.0081(15)
C15 0.065(2) 0.0221(15) 0.060(2) -0.0046(15) 0.0185(19) 0.0034(15)
C16 0.051(2) 0.0244(15) 0.0420(18) 0.0026(13) 0.0086(15) 0.0046(13)
C21 0.0303(15) 0.0259(14) 0.0317(15) 0.0008(11) 0.0101(12) -0.0012(11)
C22 0.0381(19) 0.073(3) 0.0322(17) 0.0108(17) 0.0044(14) -0.0006(17)
C23 0.0398(18) 0.0388(17) 0.0431(18) 0.0031(14) 0.0177(15) 0.0041(14)
C24 0.0234(15) 0.0275(14) 0.0394(16) -0.0047(12) 0.0037(12) 0.0002(11)
C25 0.0330(18) 0.0367(17) 0.055(2) -0.0113(15) 0.0031(15) -0.0079(13)
C26 0.0369(18) 0.0422(18) 0.0411(18) 0.0012(14) -0.0004(14) 0.0055(14)
C27 0.0232(14) 0.0280(15) 0.0376(16) -0.0008(12) -0.0010(12) -0.0015(11)
C28 0.0271(17) 0.0402(18) 0.058(2) -0.0060(15) 0.0022(15) 0.0043(13)
C29 0.0384(19) 0.055(2) 0.0355(17) -0.0056(15) -0.0044(14) 0.0027(15)
C30 0.0317(19) 0.0365(18) 0.080(3) 0.0045(17) -0.0068(18) -0.0095(14)
C31 0.0343(16) 0.0291(15) 0.0306(15) 0.0013(12) 0.0067(12) 0.0015(12)
C32 0.0328(16) 0.0269(14) 0.0372(16) 0.0046(12) 0.0041(13) 0.0056(12)
C33 0.0270(15) 0.0228(13) 0.0390(16) -0.0079(12) 0.0048(12) -0.0019(11)
C34 0.0303(15) 0.0345(15) 0.0309(15) -0.0064(12) 0.0073(12) -0.0001(12)
C35 0.0303(15) 0.0282(14) 0.0283(14) 0.0006(11) 0.0027(12) 0.0012(11)
C36 0.0371(19) 0.0404(19) 0.071(2) 0.0037(17) 0.0117(18) 0.0146(15)
C37 0.040(2) 0.062(2) 0.054(2) -0.0179(18) 0.0161(17) 0.0091(16)

loop_
_atom_type_symbol
_atom_type_description
_atom_type_scat_dispersion_real
_atom_type_scat_dispersion_imag
_atom_type_scat_source
C C 0.0033 0.0016 'International Tables Vol C Tables 4.2.6.8 and 6.1.1.4'
H H 0.0000 0.0000 'International Tables Vol C Tables 4.2.6.8 and 6.1.1.4'
N N 0.0061 0.0033 'International Tables Vol C Tables 4.2.6.8 and 6.1.1.4'
P P 0.1023 0.0942 'International Tables Vol C Tables 4.2.6.8 and 6.1.1.4'
S S 0.1246 0.1234 'International Tables Vol C Tables 4.2.6.8 and 6.1.1.4'
Pt Pt -1.7033 8.3905 'International Tables Vol C Tables 4.2.6.8 and 6.1.1.4'

loop_
_geom_angle_atom_site_label_1
_geom_angle_atom_site_label_2
_geom_angle_atom_site_label_3
_geom_angle
_geom_angle_site_symmetry_1
_geom_angle_site_symmetry_3
_geom_angle_publ_flag
C10 Pt N30 84.77(10) . . ?
C10 Pt P 92.54(8) . . ?
N30 Pt P 176.65(6) . . ?
C10 Pt S 178.90(8) . . ?
N30 Pt S 94.87(6) . . ?
P Pt S 87.86(2) . . ?
C2 S C27 103.48(13) . . ?
C2 S Pt 102.70(10) . . ?
C27 S Pt 112.71(9) . . ?
C3 P C24 103.30(13) . . ?
C3 P C21 111.32(13) . . ?
C24 P C21 107.65(14) . . ?
C3 P Pt 108.07(9) . . ?
C24 P Pt 116.49(10) . . ?
C21 P Pt 109.87(9) . . ?
C35 N30 C31 116.4(2) . . ?
C35 N30 Pt 122.54(19) . . ?
C31 N30 Pt 121.05(19) . . ?
C33 N31 C36 121.0(3) . . ?
C33 N31 C37 120.3(3) . . ?
C36 N31 C37 118.7(3) . . ?
C2 C1 C7A 106.8(2) . . ?
C1 C2 C3 111.0(2) . . ?
C1 C2 S 127.2(2) . . ?
C3 C2 S 121.6(2) . . ?
C2 C3 C3A 106.1(2) . . ?
C2 C3 P 119.3(2) . . ?
C3A C3 P 133.3(2) . . ?
C4 C3A C3 134.1(3) . . ?
C4 C3A C7A 118.5(2) . . ?
C3 C3A C7A 107.3(2) . . ?
C5 C4 C3A 120.0(3) . . ?
C4 C5 C6 121.2(3) . . ?
C7 C6 C5 120.3(3) . . ?
C6 C7 C7A 120.3(3) . . ?
C7 C7A C1 131.6(3) . . ?
C7 C7A C3A 119.6(3) . . ?
C1 C7A C3A 108.8(2) . . ?
C11 C10 Pt 116.77(19) . . ?
C16 C11 C12 116.8(3) . . ?
C16 C11 C10 120.4(3) . . ?
C12 C11 C10 122.7(2) . . ?
C13 C12 C11 121.7(3) . . ?
C14 C13 C12 120.6(3) . . ?
C15 C14 C13 118.8(3) . . ?
C14 C15 C16 120.7(3) . . ?
C15 C16 C11 121.5(3) . . ?
C23 C21 C22 110.5(3) . . ?
C23 C21 P 116.4(2) . . ?
C22 C21 P 108.6(2) . . ?
C25 C24 C26 111.1(3) . . ?
C25 C24 P 115.9(2) . . ?
C26 C24 P 108.1(2) . . ?
C29 C27 C28 112.1(3) . . ?
C29 C27 C30 110.9(3) . . ?
C28 C27 C30 109.2(3) . . ?
C29 C27 S 110.0(2) . . ?
C28 C27 S 106.6(2) . . ?
C30 C27 S 107.8(2) . . ?
N30 C31 C32 123.3(3) . . ?
C31 C32 C33 120.7(3) . . ?
N31 C33 C32 122.1(3) . . ?
N31 C33 C34 122.5(3) . . ?
C32 C33 C34 115.4(3) . . ?
C35 C34 C33 120.0(3) . . ?
N30 C35 C34 124.2(3) . . ?

loop_
_geom_bond_atom_site_label_1
_geom_bond_atom_site_label_2
_geom_bond_distance
_geom_bond_site_symmetry_2
_geom_bond_publ_flag
Pt C10 2.075(3) . ?
Pt N30 2.102(2) . ?
Pt P 2.2342(7) . ?
Pt S 2.4005(7) . ?
S C2 1.775(3) . ?
S C27 1.875(3) . ?
P C3 1.767(3) . ?
P C24 1.845(3) . ?
P C21 1.850(3) . ?
N30 C35 1.340(3) . ?
N30 C31 1.351(4) . ?
N31 C33 1.358(4) . ?
N31 C36 1.452(4) . ?
N31 C37 1.455(4) . ?
C1 C2 1.399(4) . ?
C1 C7A 1.411(4) . ?
C2 C3 1.420(4) . ?
C3 C3A 1.433(4) . ?
C3A C4 1.412(4) . ?
C3A C7A 1.441(4) . ?
C4 C5 1.374(4) . ?
C5 C6 1.405(4) . ?
C6 C7 1.373(4) . ?
C7 C7A 1.405(4) . ?
C10 C11 1.518(4) . ?
C11 C16 1.393(4) . ?
C11 C12 1.395(4) . ?
C12 C13 1.385(4) . ?
C13 C14 1.380(4) . ?
C14 C15 1.374(5) . ?
C15 C16 1.392(5) . ?
C21 C23 1.518(4) . ?
C21 C22 1.524(4) . ?
C24 C25 1.526(4) . ?
C24 C26 1.535(4) . ?
C27 C29 1.513(4) . ?
C27 C28 1.522(4) . ?
C27 C30 1.532(4) . ?
C31 C32 1.372(4) . ?
C32 C33 1.403(4) . ?
C33 C34 1.414(4) . ?
C34 C35 1.369(4) . ?

loop_
_geom_torsion_atom_site_label_1
_geom_torsion_atom_site_label_2
_geom_torsion_atom_site_label_3
_geom_torsion_atom_site_label_4
_geom_torsion
_geom_torsion_site_symmetry_1
_geom_torsion_site_symmetry_2
_geom_torsion_site_symmetry_3
_geom_torsion_site_symmetry_4
_geom_torsion_publ_flag
C10 Pt S C2 -115(4) . . . . ?
N30 Pt S C2 174.47(11) . . . . ?
P Pt S C2 -3.59(9) . . . . ?
C10 Pt S C27 135(4) . . . . ?
N30 Pt S C27 63.78(12) . . . . ?
P Pt S C27 -114.27(10) . . . . ?
C10 Pt P C3 -175.32(13) . . . . ?
N30 Pt P C3 -138.9(11) . . . . ?
S Pt P C3 5.70(10) . . . . ?
C10 Pt P C24 69.02(13) . . . . ?
N30 Pt P C24 105.4(11) . . . . ?
S Pt P C24 -109.95(11) . . . . ?
C10 Pt P C21 -53.69(13) . . . . ?
N30 Pt P C21 -17.3(11) . . . . ?
S Pt P C21 127.33(10) . . . . ?
C10 Pt N30 C35 -112.2(2) . . . . ?
P Pt N30 C35 -148.7(10) . . . . ?
S Pt N30 C35 66.8(2) . . . . ?
C10 Pt N30 C31 66.7(2) . . . . ?
P Pt N30 C31 30.1(12) . . . . ?
S Pt N30 C31 -114.3(2) . . . . ?
C7A C1 C2 C3 -0.4(3) . . . . ?
C7A C1 C2 S -175.2(2) . . . . ?
C27 S C2 C1 -68.0(3) . . . . ?
Pt S C2 C1 174.5(2) . . . . ?
C27 S C2 C3 117.6(2) . . . . ?
Pt S C2 C3 0.2(2) . . . . ?
C1 C2 C3 C3A -1.4(3) . . . . ?
S C2 C3 C3A 173.83(19) . . . . ?
C1 C2 C3 P -170.30(19) . . . . ?
S C2 C3 P 4.9(3) . . . . ?
C24 P C3 C2 116.4(2) . . . . ?
C21 P C3 C2 -128.3(2) . . . . ?
Pt P C3 C2 -7.6(2) . . . . ?
C24 P C3 C3A -48.8(3) . . . . ?
C21 P C3 C3A 66.4(3) . . . . ?
Pt P C3 C3A -172.9(3) . . . . ?
C2 C3 C3A C4 -174.4(3) . . . . ?
P C3 C3A C4 -7.8(5) . . . . ?
C2 C3 C3A C7A 2.5(3) . . . . ?
P C3 C3A C7A 169.2(2) . . . . ?
C3 C3A C4 C5 179.6(3) . . . . ?
C7A C3A C4 C5 2.9(4) . . . . ?
C3A C4 C5 C6 -0.2(5) . . . . ?
C4 C5 C6 C7 -1.6(5) . . . . ?
C5 C6 C7 C7A 0.6(5) . . . . ?
C6 C7 C7A C1 -176.1(3) . . . . ?
C6 C7 C7A C3A 2.1(4) . . . . ?
C2 C1 C7A C7 -179.7(3) . . . . ?
C2 C1 C7A C3A 2.0(3) . . . . ?
C4 C3A C7A C7 -3.8(4) . . . . ?
C3 C3A C7A C7 178.6(2) . . . . ?
C4 C3A C7A C1 174.7(3) . . . . ?
C3 C3A C7A C1 -2.8(3) . . . . ?
N30 Pt C10 C11 59.0(2) . . . . ?
P Pt C10 C11 -123.0(2) . . . . ?
S Pt C10 C11 -12(5) . . . . ?
Pt C10 C11 C16 -143.2(2) . . . . ?
Pt C10 C11 C12 40.6(4) . . . . ?
C16 C11 C12 C13 -1.2(5) . . . . ?
C10 C11 C12 C13 175.2(3) . . . . ?
C11 C12 C13 C14 0.3(5) . . . . ?
C12 C13 C14 C15 0.9(5) . . . . ?
C13 C14 C15 C16 -1.2(5) . . . . ?
C14 C15 C16 C11 0.3(5) . . . . ?
C12 C11 C16 C15 0.9(5) . . . . ?
C10 C11 C16 C15 -175.6(3) . . . . ?
C3 P C21 C23 -61.6(3) . . . . ?
C24 P C21 C23 51.0(3) . . . . ?
Pt P C21 C23 178.8(2) . . . . ?
C3 P C21 C22 63.8(2) . . . . ?
C24 P C21 C22 176.4(2) . . . . ?
Pt P C21 C22 -55.8(2) . . . . ?
C3 P C24 C25 169.4(2) . . . . ?
C21 P C24 C25 51.6(3) . . . . ?
Pt P C24 C25 -72.3(2) . . . . ?
C3 P C24 C26 -65.1(2) . . . . ?
C21 P C24 C26 177.1(2) . . . . ?
Pt P C24 C26 53.2(2) . . . . ?
C2 S C27 C29 -51.7(2) . . . . ?
Pt S C27 C29 58.5(2) . . . . ?
C2 S C27 C28 -173.5(2) . . . . ?
Pt S C27 C28 -63.3(2) . . . . ?
C2 S C27 C30 69.4(2) . . . . ?
Pt S C27 C30 179.6(2) . . . . ?
C35 N30 C31 C32 -1.9(4) . . . . ?
Pt N30 C31 C32 179.1(2) . . . . ?
N30 C31 C32 C33 0.8(5) . . . . ?
C36 N31 C33 C32 2.2(4) . . . . ?
C37 N31 C33 C32 -178.6(3) . . . . ?
C36 N31 C33 C34 -177.1(3) . . . . ?
C37 N31 C33 C34 2.0(4) . . . . ?
C31 C32 C33 N31 -178.2(3) . . . . ?
C31 C32 C33 C34 1.2(4) . . . . ?
N31 C33 C34 C35 177.3(3) . . . . ?
C32 C33 C34 C35 -2.1(4) . . . . ?
C31 N30 C35 C34 0.9(4) . . . . ?
Pt N30 C35 C34 179.9(2) . . . . ?
C33 C34 C35 N30 1.1(4) . . . . ?
